data_4305604
loop_
_publ_author_name
'Rosalice M. Silva'
'Chengeto Gwengo'
'Sergey V. Lindeman'
'Mark D. Smith'
'Gary J. Long'
'Fernande Grandjean'
'James R. Gardinier'

_publ_section_title
;
A Second-Generation Janus Scorpionate Ligand: Controlling Coordination
Modes in Iron(II) Complexes by Steric Modulation
;
_journal_name_full 'Inorganic Chemistry'
_journal_page_first 7233
_journal_page_last 7242
_journal_paper_doi 10.1021/ic8005794
_journal_volume 47
_journal_year 2008
_chemical_formula_moiety '2(C6 H4 B N6 S6), Fe H12 O6, 6(H2 O)'
_chemical_formula_sum 'C12 H32 B2 Fe N12 O12 S12'
_chemical_formula_weight 998.69
_chemical_name_systematic
; 
 ? 
;
_space_group_IT_number 2
_symmetry_cell_setting triclinic
_symmetry_space_group_name_Hall '-P 1'
_symmetry_space_group_name_H-M 'P -1'
_atom_sites_solution_hydrogens mixed
_atom_sites_solution_primary direct
_atom_sites_solution_secondary difmap
_audit_creation_method SHELXL-97
_cell_angle_alpha 115.9180(10)
_cell_angle_beta 98.7860(10)
_cell_angle_gamma 90.2380(10)
_cell_formula_units_Z 1
_cell_length_a 7.6358(5)
_cell_length_b 11.7442(8)
_cell_length_c 12.4548(8)
_cell_measurement_reflns_used 6639
_cell_measurement_temperature 150(1)
_cell_measurement_theta_max 26.391
_cell_measurement_theta_min 2.708
_cell_volume 989.61(11)
_computing_cell_refinement 'SAINT+ NT V6.22 (Bruker, 2001)'
_computing_data_collection 'SMART NT V5.625 (Bruker, 1998)'
_computing_data_reduction 'SAINT+ NT V6.22'
_computing_molecular_graphics 'SHELXTL V6.1 (Sheldrick, 2000)'
_computing_publication_material 'SHELXTL V6.1'
_computing_structure_refinement 'SHELXL-97 (Sheldrick, 1997)'
_computing_structure_solution 'SHELXS-97 (Sheldrick, 1990)'
_diffrn_ambient_temperature 150(1)
_diffrn_measured_fraction_theta_full 0.998
_diffrn_measured_fraction_theta_max 0.998
_diffrn_measurement_device_type 'Bruker SMART APEX CCD diffractometer'
_diffrn_measurement_method 'omega scans'
_diffrn_radiation_monochromator graphite
_diffrn_radiation_source 'fine-focus sealed tube'
_diffrn_radiation_type MoK\a
_diffrn_radiation_wavelength 0.71073
_diffrn_reflns_av_R_equivalents 0.0377
_diffrn_reflns_av_sigmaI/netI 0.0339
_diffrn_reflns_limit_h_max 9
_diffrn_reflns_limit_h_min -9
_diffrn_reflns_limit_k_max 14
_diffrn_reflns_limit_k_min -14
_diffrn_reflns_limit_l_max 15
_diffrn_reflns_limit_l_min -15
_diffrn_reflns_number 12037
_diffrn_reflns_theta_full 26.42
_diffrn_reflns_theta_max 26.42
_diffrn_reflns_theta_min 1.85
_diffrn_standards_decay_% 0
_exptl_absorpt_coefficient_mu 1.078
_exptl_absorpt_correction_type none
_exptl_crystal_colour colorless
_exptl_crystal_density_diffrn 1.676
_exptl_crystal_density_method 'not measured'
_exptl_crystal_description block
_exptl_crystal_F_000 512
_exptl_crystal_size_max 0.24
_exptl_crystal_size_mid 0.22
_exptl_crystal_size_min 0.16
_refine_diff_density_max 0.373
_refine_diff_density_min -0.216
_refine_diff_density_rms 0.057
_refine_ls_extinction_method none
_refine_ls_goodness_of_fit_ref 1.008
_refine_ls_hydrogen_treatment mixed
_refine_ls_matrix_type full
_refine_ls_number_parameters 290
_refine_ls_number_reflns 4063
_refine_ls_number_restraints 30
_refine_ls_restrained_S_all 1.005
_refine_ls_R_factor_all 0.0301
_refine_ls_R_factor_gt 0.0266
_refine_ls_shift/su_max 0.001
_refine_ls_shift/su_mean 0.000
_refine_ls_structure_factor_coef Fsqd
_refine_ls_weighting_details 'calc w=1/[\s^2^(Fo^2^)+(0.0369P)^2^+0.0000P] where P=(Fo^2^+2Fc^2^)/3'
_refine_ls_weighting_scheme calc
_refine_ls_wR_factor_gt 0.0657
_refine_ls_wR_factor_ref 0.0672
_reflns_number_gt 3597
_reflns_number_total 4063
_reflns_threshold_expression >2sigma(I)
_cod_data_source_file ic8005794-file003_6.cif
_cod_data_source_block 6-6H2O
_cod_depositor_comments
;
The following automatic conversions were performed:
'_symmetry_cell_setting' value 'Triclinic' changed to 'triclinic'
according to '/home/saulius/struct/CIF-dictionaries/cif_core.dic'
dictionary named 'cif_core.dic' version 2.4.1 from 2010-06-29.

Automatic conversion script
Id: cif_fix_enum 1527 2010-12-29 10:47:43Z saulius 
;
_cod_database_code 4305604

loop_
_symmetry_equiv_pos_as_xyz
'x, y, z'
'-x, -y, -z'

loop_
_atom_site_label
_atom_site_type_symbol
_atom_site_fract_x
_atom_site_fract_y
_atom_site_fract_z
_atom_site_U_iso_or_equiv
_atom_site_adp_type
_atom_site_occupancy
_atom_site_symmetry_multiplicity
_atom_site_calc_flag
_atom_site_refinement_flags
_atom_site_disorder_assembly
_atom_site_disorder_group
Fe1 Fe 0.0000 0.0000 0.0000 0.01800(9) Uani 1 2 d S . .
S11 S 0.16690(6) 0.34544(4) 0.38296(4) 0.02852(12) Uani 1 1 d . . .
S12 S 0.49964(6) 0.32147(4) 0.53588(4) 0.02828(12) Uani 1 1 d . . .
S21 S 0.40233(6) -0.01870(4) 0.68125(4) 0.02383(11) Uani 1 1 d . . .
S22 S 0.40284(6) 0.23705(4) 0.89840(4) 0.02326(11) Uani 1 1 d . . .
S31 S -0.18787(6) 0.45721(5) 0.87426(4) 0.03146(12) Uani 1 1 d . . .
S32 S 0.10921(7) 0.58868(4) 0.82581(4) 0.03195(12) Uani 1 1 d . . .
B1 B 0.2093(3) 0.30433(18) 0.69039(17) 0.0200(4) Uani 1 1 d . . .
H1 H 0.322(2) 0.3690(16) 0.7436(14) 0.020(4) Uiso 1 1 d . . .
C11 C 0.2774(2) 0.32350(15) 0.50415(15) 0.0220(4) Uani 1 1 d . . .
C12 C -0.0307(2) 0.33126(17) 0.42755(16) 0.0271(4) Uani 1 1 d . . .
H12 H -0.1420 0.3368 0.3848 0.022(5) Uiso 1 1 calc R . .
C21 C 0.3469(2) 0.13736(16) 0.75004(15) 0.0193(3) Uani 1 1 d . . .
C22 C 0.2903(2) -0.03162(16) 0.54551(15) 0.0234(4) Uani 1 1 d . . .
H22 H 0.2794 -0.1082 0.4726 0.030(5) Uiso 1 1 calc R . .
C31 C 0.0017(2) 0.45786(16) 0.81340(15) 0.0226(4) Uani 1 1 d . . .
C32 C -0.1863(2) 0.29588(18) 0.81868(17) 0.0325(4) Uani 1 1 d . . .
H32 H -0.2729 0.2463 0.8307 0.037(6) Uiso 1 1 calc R . .
N12 N -0.01802(18) 0.31251(13) 0.52297(13) 0.0240(3) Uani 1 1 d . . .
N11 N 0.15833(18) 0.30965(13) 0.56731(12) 0.0199(3) Uani 1 1 d . . .
N22 N 0.22221(18) 0.07003(13) 0.54960(12) 0.0213(3) Uani 1 1 d . . .
N21 N 0.25607(17) 0.16690(13) 0.66553(12) 0.0183(3) Uani 1 1 d . . .
N32 N -0.06059(19) 0.24621(14) 0.75965(13) 0.0263(3) Uani 1 1 d . . .
N31 N 0.04732(18) 0.33854(13) 0.75677(12) 0.0197(3) Uani 1 1 d . . .
O1 O 0.07901(19) 0.17632(13) 0.01258(14) 0.0346(3) Uani 1 1 d D . .
H1A H 0.150(3) 0.190(2) -0.0209(19) 0.055(8) Uiso 1 1 d D . .
H1B H 0.037(3) 0.2385(17) 0.0548(18) 0.055(8) Uiso 1 1 d D . .
O2 O 0.23552(17) 0.00628(13) 0.11943(12) 0.0280(3) Uani 1 1 d D . .
H2A H 0.217(3) 0.019(2) 0.1835(13) 0.046(7) Uiso 1 1 d D . .
H2B H 0.318(2) 0.0483(18) 0.1244(18) 0.035(6) Uiso 1 1 d D . .
O3 O 0.13208(17) -0.09056(12) -0.14705(12) 0.0247(3) Uani 1 1 d D . .
H3A H 0.106(3) -0.081(2) -0.2054(14) 0.038(7) Uiso 1 1 d D . .
H3B H 0.2340(17) -0.102(2) -0.1401(19) 0.048(7) Uiso 1 1 d D . .
O4 O 0.52441(17) 0.14319(13) 0.11243(12) 0.0274(3) Uani 1 1 d D . .
H4A H 0.506(3) 0.145(2) 0.0493(14) 0.047(7) Uiso 1 1 d D . .
H4B H 0.523(3) 0.2131(14) 0.1652(15) 0.037(6) Uiso 1 1 d D . .
O5 O 0.06614(17) 0.01914(13) 0.30736(12) 0.0256(3) Uani 1 1 d D . .
H5A H 0.097(3) 0.052(2) 0.3784(12) 0.050(7) Uiso 1 1 d D . .
H5B H 0.055(3) -0.0543(12) 0.2881(17) 0.033(6) Uiso 1 1 d D . .
O6A O 0.5593(3) 0.36575(19) 0.3074(2) 0.0426(8) Uani 0.797(6) 1 d PD A 1
H6A H 0.551(4) 0.367(3) 0.3696(18) 0.064 Uiso 0.797(6) 1 d PD A 1
H6B H 0.553(5) 0.431(2) 0.305(4) 0.064 Uiso 0.797(6) 1 d PD A 1
O6B O 0.5128(12) 0.3918(9) 0.2421(10) 0.053(3) Uiso 0.203(6) 1 d P A 2

loop_
_atom_site_aniso_label
_atom_site_aniso_U_11
_atom_site_aniso_U_22
_atom_site_aniso_U_33
_atom_site_aniso_U_23
_atom_site_aniso_U_13
_atom_site_aniso_U_12
Fe1 0.01729(17) 0.01839(18) 0.01788(18) 0.00759(14) 0.00307(13) 0.00283(13)
S11 0.0370(3) 0.0293(3) 0.0231(2) 0.0158(2) 0.00312(19) 0.0027(2)
S12 0.0263(2) 0.0319(3) 0.0295(3) 0.0150(2) 0.00844(19) 0.00574(19)
S21 0.0267(2) 0.0244(2) 0.0223(2) 0.01219(18) 0.00351(17) 0.00812(18)
S22 0.0229(2) 0.0296(2) 0.0166(2) 0.00960(18) 0.00337(17) 0.00242(18)
S31 0.0263(2) 0.0335(3) 0.0309(3) 0.0086(2) 0.0120(2) 0.0083(2)
S32 0.0443(3) 0.0209(2) 0.0355(3) 0.0134(2) 0.0174(2) 0.0087(2)
B1 0.0227(10) 0.0192(10) 0.0186(9) 0.0084(8) 0.0051(8) 0.0037(8)
C11 0.0316(9) 0.0157(8) 0.0183(8) 0.0069(7) 0.0055(7) 0.0034(7)
C12 0.0304(10) 0.0233(9) 0.0251(9) 0.0101(8) -0.0006(8) 0.0041(7)
C21 0.0154(8) 0.0238(9) 0.0217(9) 0.0117(7) 0.0066(7) 0.0034(6)
C22 0.0270(9) 0.0234(9) 0.0190(9) 0.0087(7) 0.0035(7) 0.0048(7)
C31 0.0256(9) 0.0262(9) 0.0169(8) 0.0100(7) 0.0048(7) 0.0079(7)
C32 0.0254(10) 0.0334(11) 0.0345(11) 0.0105(9) 0.0078(8) -0.0032(8)
N12 0.0227(8) 0.0236(8) 0.0234(8) 0.0094(6) 0.0004(6) 0.0035(6)
N11 0.0222(7) 0.0183(7) 0.0197(7) 0.0088(6) 0.0039(6) 0.0044(6)
N22 0.0250(7) 0.0198(7) 0.0178(7) 0.0074(6) 0.0025(6) 0.0032(6)
N21 0.0197(7) 0.0196(7) 0.0150(7) 0.0070(6) 0.0028(5) 0.0027(5)
N32 0.0231(8) 0.0256(8) 0.0276(8) 0.0092(7) 0.0052(6) -0.0028(6)
N31 0.0213(7) 0.0194(7) 0.0194(7) 0.0092(6) 0.0048(6) 0.0031(6)
O1 0.0383(8) 0.0227(7) 0.0498(9) 0.0163(7) 0.0269(7) 0.0074(6)
O2 0.0217(7) 0.0388(8) 0.0241(7) 0.0151(6) 0.0019(6) 0.0007(6)
O3 0.0230(7) 0.0335(7) 0.0205(7) 0.0134(6) 0.0069(5) 0.0097(6)
O4 0.0260(7) 0.0355(8) 0.0227(7) 0.0146(7) 0.0037(6) 0.0057(6)
O5 0.0326(7) 0.0235(7) 0.0204(7) 0.0109(6) -0.0003(6) 0.0002(6)
O6A 0.0494(12) 0.0366(13) 0.0389(13) 0.0119(10) 0.0139(10) 0.0004(9)

loop_
_atom_type_symbol
_atom_type_description
_atom_type_scat_dispersion_real
_atom_type_scat_dispersion_imag
_atom_type_scat_source
C C 0.0033 0.0016 'International Tables Vol C Tables 4.2.6.8 and 6.1.1.4'
H H 0.0000 0.0000 'International Tables Vol C Tables 4.2.6.8 and 6.1.1.4'
B B 0.0013 0.0007 'International Tables Vol C Tables 4.2.6.8 and 6.1.1.4'
N N 0.0061 0.0033 'International Tables Vol C Tables 4.2.6.8 and 6.1.1.4'
O O 0.0106 0.0060 'International Tables Vol C Tables 4.2.6.8 and 6.1.1.4'
S S 0.1246 0.1234 'International Tables Vol C Tables 4.2.6.8 and 6.1.1.4'
Fe Fe 0.3463 0.8444 'International Tables Vol C Tables 4.2.6.8 and 6.1.1.4'

loop_
_geom_angle_atom_site_label_1
_geom_angle_atom_site_label_2
_geom_angle_atom_site_label_3
_geom_angle
_geom_angle_site_symmetry_1
_geom_angle_site_symmetry_3
_geom_angle_publ_flag
O1 Fe1 O1 180.00(9) 2 . ?
O1 Fe1 O3 90.15(5) 2 2 ?
O1 Fe1 O3 89.84(5) . 2 ?
O1 Fe1 O3 89.85(5) 2 . ?
O1 Fe1 O3 90.15(5) . . ?
O3 Fe1 O3 180.0 2 . ?
O1 Fe1 O2 89.01(6) 2 . ?
O1 Fe1 O2 90.99(6) . . ?
O3 Fe1 O2 90.55(5) 2 . ?
O3 Fe1 O2 89.45(5) . . ?
O1 Fe1 O2 90.99(6) 2 2 ?
O1 Fe1 O2 89.01(6) . 2 ?
O3 Fe1 O2 89.45(5) 2 2 ?
O3 Fe1 O2 90.56(5) . 2 ?
O2 Fe1 O2 180.0 . 2 ?
C12 S11 C11 88.92(8) . . ?
C22 S21 C21 88.93(8) . . ?
C32 S31 C31 88.70(9) . . ?
N31 B1 N11 108.28(13) . . ?
N31 B1 N21 109.88(13) . . ?
N11 B1 N21 108.70(13) . . ?
N31 B1 H1 110.7(9) . . ?
N11 B1 H1 110.2(9) . . ?
N21 B1 H1 109.1(9) . . ?
N11 C11 S12 126.32(13) . . ?
N11 C11 S11 109.23(12) . . ?
S12 C11 S11 124.45(10) . . ?
N12 C12 S11 115.54(14) . . ?
N12 C12 H12 122.2 . . ?
S11 C12 H12 122.2 . . ?
N21 C21 S22 125.38(13) . . ?
N21 C21 S21 109.24(12) . . ?
S22 C21 S21 125.36(10) . . ?
N22 C22 S21 115.15(13) . . ?
N22 C22 H22 122.4 . . ?
S21 C22 H22 122.4 . . ?
N31 C31 S32 126.17(13) . . ?
N31 C31 S31 109.36(12) . . ?
S32 C31 S31 124.46(10) . . ?
N32 C32 S31 115.65(14) . . ?
N32 C32 H32 122.2 . . ?
S31 C32 H32 122.2 . . ?
C12 N12 N11 110.14(14) . . ?
C11 N11 N12 116.16(13) . . ?
C11 N11 B1 123.83(14) . . ?
N12 N11 B1 119.72(13) . . ?
C22 N22 N21 110.91(13) . . ?
C21 N21 N22 115.71(13) . . ?
C21 N21 B1 123.53(13) . . ?
N22 N21 B1 120.38(13) . . ?
C32 N32 N31 110.55(15) . . ?
C31 N31 N32 115.74(14) . . ?
C31 N31 B1 123.02(14) . . ?
N32 N31 B1 121.24(13) . . ?
Fe1 O1 H1A 126.7(18) . . ?
Fe1 O1 H1B 120.4(18) . . ?
H1A O1 H1B 113(2) . . ?
Fe1 O2 H2A 112.5(17) . . ?
Fe1 O2 H2B 117.9(16) . . ?
H2A O2 H2B 111(2) . . ?
Fe1 O3 H3A 120.4(16) . . ?
Fe1 O3 H3B 123.5(16) . . ?
H3A O3 H3B 108(2) . . ?
H4A O4 H4B 109(2) . . ?
H5A O5 H5B 106(2) . . ?
H6A O6A H6B 116(4) . . ?

loop_
_geom_bond_atom_site_label_1
_geom_bond_atom_site_label_2
_geom_bond_distance
_geom_bond_site_symmetry_2
_geom_bond_publ_flag
Fe1 O1 2.0866(13) 2 ?
Fe1 O1 2.0866(13) . ?
Fe1 O3 2.0912(12) 2 ?
Fe1 O3 2.0912(12) . ?
Fe1 O2 2.1303(13) . ?
Fe1 O2 2.1303(13) 2 ?
S11 C12 1.7169(19) . ?
S11 C11 1.7346(17) . ?
S12 C11 1.6856(18) . ?
S21 C22 1.7163(17) . ?
S21 C21 1.7371(17) . ?
S22 C21 1.6827(17) . ?
S31 C32 1.710(2) . ?
S31 C31 1.7347(18) . ?
S32 C31 1.6738(18) . ?
B1 N31 1.549(2) . ?
B1 N11 1.551(2) . ?
B1 N21 1.559(2) . ?
B1 H1 1.067(17) . ?
C11 N11 1.342(2) . ?
C12 N12 1.290(2) . ?
C12 H12 0.9500 . ?
C21 N21 1.344(2) . ?
C22 N22 1.288(2) . ?
C22 H22 0.9500 . ?
C31 N31 1.341(2) . ?
C32 N32 1.284(2) . ?
C32 H32 0.9500 . ?
N12 N11 1.3816(19) . ?
N22 N21 1.3760(18) . ?
N32 N31 1.3754(19) . ?
O1 H1A 0.786(12) . ?
O1 H1B 0.793(12) . ?
O2 H2A 0.781(12) . ?
O2 H2B 0.777(12) . ?
O3 H3A 0.777(12) . ?
O3 H3B 0.788(12) . ?
O4 H4A 0.786(12) . ?
O4 H4B 0.798(12) . ?
O5 H5A 0.790(12) . ?
O5 H5B 0.788(12) . ?
O6A H6A 0.781(14) . ?
O6A H6B 0.781(14) . ?
O6B H6B 0.72(4) . ?

loop_
_geom_hbond_atom_site_label_D
_geom_hbond_atom_site_label_H
_geom_hbond_atom_site_label_A
_geom_hbond_distance_DH
_geom_hbond_distance_HA
_geom_hbond_distance_DA
_geom_hbond_angle_DHA
_geom_hbond_site_symmetry_A
O2 H2A O5 0.781(12) 2.061(15) 2.7912(19) 156(2) .
O2 H2B O4 0.777(12) 1.987(12) 2.7588(19) 172(2) .
O4 H4B O6A 0.798(12) 1.870(13) 2.655(2) 168(2) .
O4 H4B O6B 0.798(12) 1.896(17) 2.658(9) 160(2) .
O5 H5A N22 0.790(12) 2.119(15) 2.8634(18) 157(2) .
O6A H6A S12 0.781(14) 2.438(16) 3.204(2) 167(3) .
O1 H1A S22 0.786(12) 2.474(13) 3.2545(14) 172(2) 1_554
O4 H4A S22 0.786(12) 2.580(15) 3.3173(14) 157(2) 1_554
O1 H1B S32 0.793(12) 2.339(13) 3.1296(15) 175(2) 2_566
O3 H3A O5 0.777(12) 2.047(15) 2.7445(18) 149(2) 2
O3 H3B O4 0.788(12) 1.929(13) 2.7108(18) 172(2) 2_655
O5 H5B N32 0.788(12) 2.067(13) 2.850(2) 173(2) 2_556
O6A H6A S12 0.781(14) 2.438(16) 3.204(2) 167(3) .

loop_
_geom_torsion_atom_site_label_1
_geom_torsion_atom_site_label_2
_geom_torsion_atom_site_label_3
_geom_torsion_atom_site_label_4
_geom_torsion
_geom_torsion_site_symmetry_1
_geom_torsion_site_symmetry_2
_geom_torsion_site_symmetry_3
_geom_torsion_site_symmetry_4
_geom_torsion_publ_flag
C12 S11 C11 N11 -0.92(12) . . . . ?
C12 S11 C11 S12 179.51(12) . . . . ?
C11 S11 C12 N12 0.21(14) . . . . ?
C22 S21 C21 N21 -2.18(12) . . . . ?
C22 S21 C21 S22 179.38(12) . . . . ?
C21 S21 C22 N22 1.50(14) . . . . ?
C32 S31 C31 N31 0.54(13) . . . . ?
C32 S31 C31 S32 -178.98(13) . . . . ?
C31 S31 C32 N32 -0.78(16) . . . . ?
S11 C12 N12 N11 0.55(18) . . . . ?
S12 C11 N11 N12 -178.97(12) . . . . ?
S11 C11 N11 N12 1.47(17) . . . . ?
S12 C11 N11 B1 7.2(2) . . . . ?
S11 C11 N11 B1 -172.34(12) . . . . ?
C12 N12 N11 C11 -1.3(2) . . . . ?
C12 N12 N11 B1 172.75(14) . . . . ?
N31 B1 N11 C11 158.98(14) . . . . ?
N21 B1 N11 C11 -81.68(18) . . . . ?
N31 B1 N11 N12 -14.62(19) . . . . ?
N21 B1 N11 N12 104.71(16) . . . . ?
S21 C22 N22 N21 -0.37(18) . . . . ?
S22 C21 N21 N22 -179.03(11) . . . . ?
S21 C21 N21 N22 2.53(17) . . . . ?
S22 C21 N21 B1 8.0(2) . . . . ?
S21 C21 N21 B1 -170.48(12) . . . . ?
C22 N22 N21 C21 -1.5(2) . . . . ?
C22 N22 N21 B1 171.78(14) . . . . ?
N31 B1 N21 C21 -78.92(19) . . . . ?
N11 B1 N21 C21 162.74(14) . . . . ?
N31 B1 N21 N22 108.38(15) . . . . ?
N11 B1 N21 N22 -10.0(2) . . . . ?
S31 C32 N32 N31 0.8(2) . . . . ?
S32 C31 N31 N32 179.26(12) . . . . ?
S31 C31 N31 N32 -0.25(17) . . . . ?
S32 C31 N31 B1 -1.5(2) . . . . ?
S31 C31 N31 B1 179.03(12) . . . . ?
C32 N32 N31 C31 -0.3(2) . . . . ?
C32 N32 N31 B1 -179.61(16) . . . . ?
N11 B1 N31 C31 -76.74(19) . . . . ?
N21 B1 N31 C31 164.67(14) . . . . ?
N11 B1 N31 N32 102.50(16) . . . . ?
N21 B1 N31 N32 -16.1(2) . . . . ?
